data_2224278
loop_
_publ_author_name
'Tadbuppa, Primjira P.'
'Tiekink, Edward R. T.'

_publ_section_title
'[(<i>Z</i>)-<i>N</i>-Isopropyl-<i>O</i>-methylthiocarbamato-\k<i>S</i>](tri-<i>p</i>-tolylphosphine-\k<i>P</i>)gold(I)'
_journal_coeditor_code HG2584
_journal_issue 12
_journal_name_full 'Acta Crystallographica Section E'
_journal_page_first m1557
_journal_paper_doi 10.1107/S1600536809046893
_journal_volume 65
_journal_year 2009
_chemical_formula_iupac '[Au (C5 H10 N O S) (C21 H21 P)]'
_chemical_formula_moiety 'C26 H31 Au N O P S'
_chemical_formula_sum 'C26 H31 Au N O P S'
_chemical_formula_weight 633.51
_chemical_name_systematic
;
[(<i>Z</i>)-<i>N</i>-Isopropyl-<i>O</i>-methylthiocarbamato-\k<i>S</i>](tri-
<i>p</i>-tolylphosphine-\k<i>P</i>)gold(I)
;
_space_group_IT_number 2
_symmetry_cell_setting triclinic
_symmetry_space_group_name_Hall '-P 1'
_symmetry_space_group_name_H-M 'P -1'
_atom_sites_solution_hydrogens geom
_atom_sites_solution_primary direct
_atom_sites_solution_secondary difmap
_audit_creation_method SHELXL-97
_cell_angle_alpha 103.7310(10)
_cell_angle_beta 96.9500(10)
_cell_angle_gamma 98.4430(10)
_cell_formula_units_Z 4
_cell_length_a 9.6445(4)
_cell_length_b 12.7202(5)
_cell_length_c 22.9950(10)
_cell_measurement_reflns_used 4932
_cell_measurement_temperature 223(2)
_cell_measurement_theta_max 24.5
_cell_measurement_theta_min 2.2
_cell_volume 2674.81(19)
_computing_cell_refinement 'SAINT (Bruker, 2000)'
_computing_data_collection 'SMART (Bruker, 2000)'
_computing_data_reduction 'SAINT (Bruker, 2000)'
_computing_molecular_graphics 'DIAMOND (Brandenburg, 2006)'
_computing_publication_material 'SHELXL97 (Sheldrick, 2008)'
_computing_structure_refinement 'SHELXL97 (Sheldrick, 2008)'
_computing_structure_solution 'PATTY in DIRDIF92 (Beurskens <i>et al.</i>,  1992)'
_diffrn_ambient_temperature 223(2)
_diffrn_measured_fraction_theta_full 0.997
_diffrn_measured_fraction_theta_max 0.997
_diffrn_measurement_device_type 'Bruker SMART CCD'
_diffrn_measurement_method \w
_diffrn_radiation_monochromator graphite
_diffrn_radiation_source 'fine-focus sealed tube'
_diffrn_radiation_type MoK\a
_diffrn_radiation_wavelength 0.71069
_diffrn_reflns_av_R_equivalents 0.033
_diffrn_reflns_av_sigmaI/netI 0.056
_diffrn_reflns_limit_h_max 12
_diffrn_reflns_limit_h_min -11
_diffrn_reflns_limit_k_max 15
_diffrn_reflns_limit_k_min -16
_diffrn_reflns_limit_l_max 29
_diffrn_reflns_limit_l_min -29
_diffrn_reflns_number 22571
_diffrn_reflns_theta_full 27.5
_diffrn_reflns_theta_max 27.5
_diffrn_reflns_theta_min 0.9
_diffrn_standards_decay_% 0
_diffrn_standards_number 0
_exptl_absorpt_coefficient_mu 5.655
_exptl_absorpt_correction_T_max 1
_exptl_absorpt_correction_T_min 0.510
_exptl_absorpt_correction_type multi-scan
_exptl_absorpt_process_details '(SADABS; Bruker, 2000)'
_exptl_crystal_colour colourless
_exptl_crystal_density_diffrn 1.573
_exptl_crystal_density_method 'not measured'
_exptl_crystal_description prism
_exptl_crystal_F_000 1248
_exptl_crystal_size_max 0.32
_exptl_crystal_size_mid 0.07
_exptl_crystal_size_min 0.07
_refine_diff_density_max 1.41
_refine_diff_density_min -0.52
_refine_ls_extinction_method none
_refine_ls_goodness_of_fit_ref 0.97
_refine_ls_hydrogen_treatment constr
_refine_ls_matrix_type full
_refine_ls_number_parameters 567
_refine_ls_number_reflns 12259
_refine_ls_number_restraints 0
_refine_ls_restrained_S_all 0.97
_refine_ls_R_factor_all 0.060
_refine_ls_R_factor_gt 0.040
_refine_ls_shift/su_max 0.002
_refine_ls_shift/su_mean 0.000
_refine_ls_structure_factor_coef Fsqd
_refine_ls_weighting_details 'calc w=1/[\s^2^(Fo^2^)+(0.0393P)^2^] where P=(Fo^2^+2Fc^2^)/3'
_refine_ls_weighting_scheme calc
_refine_ls_wR_factor_gt 0.081
_refine_ls_wR_factor_ref 0.089
_reflns_number_gt 9152
_reflns_number_total 12259
_reflns_threshold_expression I>2\s(I)
_cod_data_source_file hg2584.cif
_cod_data_source_block I
_cod_database_code 2224278
_cod_database_fobs_code 2224278

loop_
_symmetry_equiv_pos_as_xyz
'x, y, z'
'-x, -y, -z'

loop_
_atom_site_type_symbol
_atom_site_label
_atom_site_fract_x
_atom_site_fract_y
_atom_site_fract_z
_atom_site_U_iso_or_equiv
_atom_site_adp_type
_atom_site_calc_flag
_atom_site_refinement_flags
_atom_site_occupancy
_atom_site_disorder_assembly
_atom_site_disorder_group
Au Au1 0.05819(2) 1.018576(17) 0.202900(9) 0.03982(7) Uani d . 1 . .
Au Au2 0.21442(2) 0.883806(17) 0.279145(9) 0.04019(7) Uani d . 1 . .
S S1 0.23483(14) 1.15335(11) 0.26808(6) 0.0463(3) Uani d . 1 . .
S S2 0.31241(16) 0.83442(12) 0.19202(7) 0.0493(3) Uani d . 1 . .
P P1 -0.12358(14) 0.89835(12) 0.13825(6) 0.0407(3) Uani d . 1 . .
P P2 0.11746(14) 0.92117(11) 0.36470(6) 0.0383(3) Uani d . 1 . .
O O1 0.0144(4) 1.2461(3) 0.25565(16) 0.0494(10) Uani d . 1 . .
O O2 0.2647(4) 0.6531(3) 0.22738(18) 0.0590(11) Uani d . 1 . .
N N1 0.1861(5) 1.3508(4) 0.33280(19) 0.0441(11) Uani d . 1 . .
N N2 0.2885(5) 0.6198(4) 0.1281(2) 0.0575(13) Uani d . 1 . .
C C1 0.1452(5) 1.2637(4) 0.2907(2) 0.0410(12) Uani d . 1 . .
C C2 0.3239(6) 1.3657(5) 0.3710(3) 0.0517(15) Uani d . 1 . .
H H2 0.3515 1.2929 0.3679 0.062 Uiso calc R 1 . .
C C3 0.4325(7) 1.4360(7) 0.3492(4) 0.097(3) Uani d . 1 . .
H H3A 0.4384 1.4012 0.3075 0.146 Uiso calc R 1 . .
H H3B 0.5242 1.4453 0.3743 0.146 Uiso calc R 1 . .
H H3C 0.4059 1.5074 0.3517 0.146 Uiso calc R 1 . .
C C4 0.3097(8) 1.4154(6) 0.4356(3) 0.087(2) Uani d . 1 . .
H H4A 0.2397 1.3663 0.4484 0.130 Uiso calc R 1 . .
H H4B 0.2796 1.4857 0.4388 0.130 Uiso calc R 1 . .
H H4C 0.4006 1.4261 0.4615 0.130 Uiso calc R 1 . .
C C5 -0.0674(6) 1.3310(5) 0.2694(3) 0.0559(16) Uani d . 1 . .
H H5A -0.0852 1.3411 0.3108 0.084 Uiso calc R 1 . .
H H5B -0.1571 1.3104 0.2418 0.084 Uiso calc R 1 . .
H H5C -0.0154 1.3991 0.2649 0.084 Uiso calc R 1 . .
C C6 -0.1889(5) 0.7811(4) 0.1660(2) 0.0424(13) Uani d . 1 . .
C C7 -0.3173(6) 0.7698(5) 0.1863(2) 0.0461(13) Uani d . 1 . .
H H7 -0.3789 0.8192 0.1819 0.055 Uiso calc R 1 . .
C C8 -0.3563(6) 0.6857(5) 0.2135(3) 0.0576(16) Uani d . 1 . .
H H8 -0.4450 0.6780 0.2266 0.069 Uiso calc R 1 . .
C C9 -0.2674(6) 0.6141(6) 0.2214(3) 0.0631(18) Uani d . 1 . .
C C10 -0.1386(6) 0.6261(5) 0.2006(3) 0.0676(19) Uani d . 1 . .
H H10 -0.0773 0.5765 0.2051 0.081 Uiso calc R 1 . .
C C11 -0.0982(6) 0.7083(5) 0.1738(3) 0.0516(15) Uani d . 1 . .
H H11 -0.0095 0.7156 0.1607 0.062 Uiso calc R 1 . .
C C12 -0.3091(8) 0.5257(7) 0.2527(4) 0.102(3) Uani d . 1 . .
H H12A -0.3863 0.5431 0.2745 0.153 Uiso calc R 1 . .
H H12B -0.2282 0.5216 0.2811 0.153 Uiso calc R 1 . .
H H12C -0.3396 0.4554 0.2228 0.153 Uiso calc R 1 . .
C C13 -0.0834(5) 0.8408(4) 0.0641(2) 0.0414(12) Uani d . 1 . .
C C14 -0.1605(6) 0.7446(5) 0.0245(2) 0.0515(15) Uani d . 1 . .
H H14 -0.2332 0.7026 0.0374 0.062 Uiso calc R 1 . .
C C15 -0.1322(7) 0.7094(5) -0.0336(3) 0.0587(17) Uani d . 1 . .
H H15 -0.1869 0.6443 -0.0597 0.070 Uiso calc R 1 . .
C C16 -0.0253(7) 0.7681(5) -0.0540(3) 0.0569(16) Uani d . 1 . .
C C17 0.0555(7) 0.8621(5) -0.0140(3) 0.0666(18) Uani d . 1 . .
H H17 0.1316 0.9016 -0.0264 0.080 Uiso calc R 1 . .
C C18 0.0258(7) 0.8989(5) 0.0442(3) 0.0547(15) Uani d . 1 . .
H H18 0.0804 0.9640 0.0703 0.066 Uiso calc R 1 . .
C C19 0.0082(9) 0.7287(7) -0.1170(3) 0.090(3) Uani d . 1 . .
H H19A 0.0455 0.6611 -0.1203 0.135 Uiso calc R 1 . .
H H19B 0.0784 0.7844 -0.1248 0.135 Uiso calc R 1 . .
H H19C -0.0776 0.7153 -0.1464 0.135 Uiso calc R 1 . .
C C20 -0.2751(5) 0.9646(5) 0.1259(2) 0.0436(13) Uani d . 1 . .
C C21 -0.2828(6) 1.0623(5) 0.1661(3) 0.0550(15) Uani d . 1 . .
H H21 -0.2093 1.0943 0.1991 0.066 Uiso calc R 1 . .
C C22 -0.3984(7) 1.1136(5) 0.1580(3) 0.0629(17) Uani d . 1 . .
H H22 -0.4012 1.1800 0.1861 0.076 Uiso calc R 1 . .
C C23 -0.5084(6) 1.0716(6) 0.1108(3) 0.0542(15) Uani d . 1 . .
C C24 -0.5006(7) 0.9719(6) 0.0714(3) 0.0667(19) Uani d . 1 . .
H H24 -0.5753 0.9394 0.0389 0.080 Uiso calc R 1 . .
C C25 -0.3873(6) 0.9194(5) 0.0783(3) 0.0593(16) Uani d . 1 . .
H H25 -0.3857 0.8523 0.0506 0.071 Uiso calc R 1 . .
C C26 -0.6321(7) 1.1279(6) 0.1024(3) 0.078(2) Uani d . 1 . .
H H26A -0.6949 1.1158 0.1311 0.116 Uiso calc R 1 . .
H H26B -0.6835 1.0983 0.0614 0.116 Uiso calc R 1 . .
H H26C -0.5983 1.2063 0.1094 0.116 Uiso calc R 1 . .
C C27 0.2870(5) 0.6894(5) 0.1768(3) 0.0477(14) Uani d . 1 . .
C C28 0.3114(10) 0.6566(6) 0.0745(3) 0.083(2) Uani d . 1 . .
H H28 0.3403 0.7377 0.0855 0.100 Uiso calc R 1 . .
C C29 0.1795(11) 0.6229(10) 0.0303(4) 0.141(4) Uani d . 1 . .
H H29A 0.1055 0.6576 0.0475 0.212 Uiso calc R 1 . .
H H29B 0.1508 0.5435 0.0205 0.212 Uiso calc R 1 . .
H H29C 0.1952 0.6451 -0.0062 0.212 Uiso calc R 1 . .
C C30 0.4262(9) 0.6030(8) 0.0468(3) 0.111(3) Uani d . 1 . .
H H30A 0.5142 0.6257 0.0754 0.167 Uiso calc R 1 . .
H H30B 0.4400 0.6254 0.0100 0.167 Uiso calc R 1 . .
H H30C 0.3982 0.5236 0.0370 0.167 Uiso calc R 1 . .
C C31 0.2423(8) 0.5370(5) 0.2195(3) 0.0708(19) Uani d . 1 . .
H H31A 0.1562 0.5028 0.1906 0.106 Uiso calc R 1 . .
H H31B 0.2328 0.5207 0.2581 0.106 Uiso calc R 1 . .
H H31C 0.3225 0.5083 0.2043 0.106 Uiso calc R 1 . .
C C32 0.2406(5) 0.9995(4) 0.4321(2) 0.0394(12) Uani d . 1 . .
C C33 0.2445(6) 0.9743(5) 0.4878(2) 0.0475(13) Uani d . 1 . .
H H33 0.1847 0.9112 0.4910 0.057 Uiso calc R 1 . .
C C34 0.3342(6) 1.0403(5) 0.5380(3) 0.0504(14) Uani d . 1 . .
H H34 0.3363 1.0205 0.5749 0.060 Uiso calc R 1 . .
C C35 0.4221(6) 1.1353(5) 0.5361(2) 0.0499(14) Uani d . 1 . .
C C36 0.4205(6) 1.1581(5) 0.4805(3) 0.0604(17) Uani d . 1 . .
H H36 0.4813 1.2207 0.4774 0.072 Uiso calc R 1 . .
C C37 0.3328(6) 1.0924(5) 0.4297(3) 0.0531(15) Uani d . 1 . .
H H37 0.3350 1.1104 0.3924 0.064 Uiso calc R 1 . .
C C38 0.5130(7) 1.2097(6) 0.5927(3) 0.074(2) Uani d . 1 . .
H H38A 0.4636 1.2678 0.6099 0.111 Uiso calc R 1 . .
H H38B 0.6018 1.2419 0.5828 0.111 Uiso calc R 1 . .
H H38C 0.5324 1.1676 0.6218 0.111 Uiso calc R 1 . .
C C39 -0.0258(5) 0.9982(4) 0.3607(2) 0.0401(12) Uani d . 1 . .
C C40 -0.0188(6) 1.1040(5) 0.3965(3) 0.0515(14) Uani d . 1 . .
H H40 0.0615 1.1376 0.4261 0.062 Uiso calc R 1 . .
C C41 -0.1287(6) 1.1601(5) 0.3889(3) 0.0572(16) Uani d . 1 . .
H H41 -0.1212 1.2322 0.4130 0.069 Uiso calc R 1 . .
C C42 -0.2499(6) 1.1126(6) 0.3465(3) 0.0542(15) Uani d . 1 . .
C C43 -0.2567(6) 1.0071(6) 0.3119(3) 0.0572(16) Uani d . 1 . .
H H43 -0.3379 0.9730 0.2829 0.069 Uiso calc R 1 . .
C C44 -0.1479(6) 0.9502(5) 0.3188(2) 0.0500(14) Uani d . 1 . .
H H44 -0.1564 0.8779 0.2948 0.060 Uiso calc R 1 . .
C C45 -0.3702(7) 1.1759(6) 0.3397(3) 0.077(2) Uani d . 1 . .
H H45A -0.4153 1.1848 0.3757 0.115 Uiso calc R 1 . .
H H45B -0.4396 1.1356 0.3044 0.115 Uiso calc R 1 . .
H H45C -0.3326 1.2477 0.3349 0.115 Uiso calc R 1 . .
C C46 0.0408(5) 0.7956(4) 0.3820(2) 0.0386(12) Uani d . 1 . .
C C47 -0.0665(6) 0.7922(5) 0.4171(2) 0.0504(14) Uani d . 1 . .
H H47 -0.1031 0.8561 0.4318 0.060 Uiso calc R 1 . .
C C48 -0.1200(6) 0.6952(5) 0.4307(3) 0.0518(14) Uani d . 1 . .
H H48 -0.1953 0.6936 0.4531 0.062 Uiso calc R 1 . .
C C49 -0.0646(6) 0.6010(4) 0.4121(2) 0.0460(13) Uani d . 1 . .
C C50 0.0425(6) 0.6054(4) 0.3774(2) 0.0476(14) Uani d . 1 . .
H H50 0.0813 0.5420 0.3641 0.057 Uiso calc R 1 . .
C C51 0.0944(6) 0.7007(4) 0.3618(2) 0.0446(13) Uani d . 1 . .
H H51 0.1660 0.7009 0.3375 0.054 Uiso calc R 1 . .
C C52 -0.1245(7) 0.4963(5) 0.4267(3) 0.0653(17) Uani d . 1 . .
H H52A -0.2129 0.4620 0.3995 0.098 Uiso calc R 1 . .
H H52B -0.1423 0.5127 0.4683 0.098 Uiso calc R 1 . .
H H52C -0.0571 0.4465 0.4219 0.098 Uiso calc R 1 . .

loop_
_atom_site_aniso_label
_atom_site_aniso_U_11
_atom_site_aniso_U_22
_atom_site_aniso_U_33
_atom_site_aniso_U_12
_atom_site_aniso_U_13
_atom_site_aniso_U_23
Au1 0.03911(12) 0.04092(12) 0.03790(12) 0.00767(9) 0.00326(9) 0.00853(9)
Au2 0.03970(12) 0.04677(13) 0.03748(12) 0.01398(9) 0.01023(9) 0.01176(9)
S1 0.0413(7) 0.0448(8) 0.0476(8) 0.0104(6) -0.0010(6) 0.0044(6)
S2 0.0536(9) 0.0512(9) 0.0505(8) 0.0173(7) 0.0237(7) 0.0150(7)
P1 0.0381(7) 0.0436(8) 0.0396(7) 0.0055(6) 0.0030(6) 0.0122(6)
P2 0.0404(7) 0.0411(8) 0.0356(7) 0.0125(6) 0.0090(6) 0.0098(6)
O1 0.048(2) 0.050(2) 0.043(2) 0.0185(17) -0.0063(17) -0.0009(17)
O2 0.075(3) 0.054(3) 0.058(3) 0.021(2) 0.024(2) 0.022(2)
N1 0.048(3) 0.040(3) 0.040(2) 0.008(2) 0.003(2) 0.004(2)
N2 0.066(3) 0.055(3) 0.050(3) 0.012(3) 0.016(3) 0.007(2)
C1 0.042(3) 0.044(3) 0.038(3) 0.009(2) 0.005(2) 0.014(2)
C2 0.049(3) 0.047(3) 0.051(3) 0.006(3) -0.007(3) 0.006(3)
C3 0.062(5) 0.105(7) 0.116(7) -0.016(4) -0.005(5) 0.040(5)
C4 0.107(6) 0.084(6) 0.052(4) 0.018(5) -0.015(4) -0.002(4)
C5 0.048(3) 0.054(4) 0.061(4) 0.020(3) -0.001(3) 0.004(3)
C6 0.038(3) 0.048(3) 0.040(3) 0.003(2) -0.001(2) 0.015(2)
C7 0.038(3) 0.053(3) 0.049(3) 0.007(2) 0.000(2) 0.022(3)
C8 0.037(3) 0.077(5) 0.061(4) 0.005(3) 0.000(3) 0.030(3)
C9 0.037(3) 0.082(5) 0.084(5) 0.006(3) 0.008(3) 0.050(4)
C10 0.045(4) 0.072(5) 0.105(6) 0.025(3) 0.011(3) 0.051(4)
C11 0.032(3) 0.061(4) 0.071(4) 0.010(3) 0.009(3) 0.033(3)
C12 0.059(5) 0.115(7) 0.165(9) 0.015(4) 0.021(5) 0.100(7)
C13 0.045(3) 0.042(3) 0.036(3) 0.007(2) 0.002(2) 0.010(2)
C14 0.051(3) 0.053(4) 0.045(3) 0.002(3) 0.000(3) 0.012(3)
C15 0.072(4) 0.055(4) 0.039(3) 0.002(3) -0.002(3) 0.002(3)
C16 0.079(5) 0.051(4) 0.043(3) 0.012(3) 0.016(3) 0.014(3)
C17 0.083(5) 0.059(4) 0.058(4) -0.003(4) 0.025(4) 0.019(3)
C18 0.066(4) 0.047(4) 0.046(3) 0.000(3) 0.013(3) 0.008(3)
C19 0.115(7) 0.093(6) 0.054(4) 0.002(5) 0.027(4) 0.005(4)
C20 0.039(3) 0.048(3) 0.045(3) 0.005(2) 0.003(2) 0.018(3)
C21 0.044(3) 0.058(4) 0.058(4) 0.010(3) -0.001(3) 0.011(3)
C22 0.059(4) 0.057(4) 0.071(4) 0.018(3) 0.008(3) 0.010(3)
C23 0.038(3) 0.072(4) 0.065(4) 0.013(3) 0.014(3) 0.037(3)
C24 0.050(4) 0.080(5) 0.072(4) 0.014(3) -0.007(3) 0.029(4)
C25 0.060(4) 0.062(4) 0.050(4) 0.012(3) -0.008(3) 0.010(3)
C26 0.051(4) 0.099(6) 0.094(6) 0.029(4) 0.009(4) 0.040(5)
C27 0.032(3) 0.056(4) 0.058(4) 0.009(2) 0.005(3) 0.020(3)
C28 0.131(7) 0.050(4) 0.069(5) 0.016(4) 0.044(5) 0.003(3)
C29 0.127(9) 0.238(14) 0.109(8) 0.105(9) 0.034(7) 0.089(9)
C30 0.093(6) 0.161(9) 0.060(5) -0.005(6) 0.028(4) -0.001(5)
C31 0.083(5) 0.056(4) 0.085(5) 0.015(4) 0.029(4) 0.030(4)
C32 0.037(3) 0.043(3) 0.041(3) 0.013(2) 0.007(2) 0.012(2)
C33 0.051(3) 0.049(3) 0.043(3) 0.014(3) 0.010(3) 0.010(3)
C34 0.057(4) 0.058(4) 0.040(3) 0.024(3) 0.008(3) 0.012(3)
C35 0.049(3) 0.058(4) 0.043(3) 0.028(3) 0.002(3) 0.006(3)
C36 0.052(4) 0.050(4) 0.073(4) -0.002(3) -0.004(3) 0.017(3)
C37 0.055(4) 0.060(4) 0.051(3) 0.013(3) 0.007(3) 0.026(3)
C38 0.069(4) 0.070(5) 0.065(4) 0.019(3) -0.014(3) -0.007(3)
C39 0.042(3) 0.049(3) 0.035(3) 0.014(2) 0.013(2) 0.016(2)
C40 0.047(3) 0.049(4) 0.056(4) 0.011(3) 0.006(3) 0.011(3)
C41 0.053(4) 0.044(4) 0.079(4) 0.017(3) 0.018(3) 0.017(3)
C42 0.045(3) 0.073(4) 0.066(4) 0.029(3) 0.026(3) 0.039(3)
C43 0.047(3) 0.080(5) 0.051(4) 0.014(3) 0.007(3) 0.027(3)
C44 0.052(3) 0.056(4) 0.044(3) 0.020(3) 0.009(3) 0.011(3)
C45 0.059(4) 0.096(6) 0.095(5) 0.045(4) 0.027(4) 0.039(5)
C46 0.042(3) 0.042(3) 0.034(3) 0.012(2) 0.008(2) 0.008(2)
C47 0.056(4) 0.047(3) 0.052(3) 0.019(3) 0.019(3) 0.008(3)
C48 0.053(4) 0.054(4) 0.053(3) 0.012(3) 0.022(3) 0.016(3)
C49 0.049(3) 0.042(3) 0.044(3) 0.004(2) 0.008(3) 0.009(2)
C50 0.052(3) 0.038(3) 0.051(3) 0.012(2) 0.003(3) 0.008(2)
C51 0.041(3) 0.048(3) 0.043(3) 0.012(2) 0.007(2) 0.006(2)
C52 0.083(5) 0.051(4) 0.066(4) 0.006(3) 0.024(4) 0.019(3)

loop_
_atom_type_symbol
_atom_type_description
_atom_type_scat_dispersion_real
_atom_type_scat_dispersion_imag
_atom_type_scat_source
C C 0.0033 0.0016 'International Tables Vol C Tables 4.2.6.8 and 6.1.1.4'
H H 0.0000 0.0000 'International Tables Vol C Tables 4.2.6.8 and 6.1.1.4'
Au Au -2.0133 8.8022 'International Tables Vol C Tables 4.2.6.8 and 6.1.1.4'
N N 0.0061 0.0033 'International Tables Vol C Tables 4.2.6.8 and 6.1.1.4'
O O 0.0106 0.0060 'International Tables Vol C Tables 4.2.6.8 and 6.1.1.4'
P P 0.1023 0.0942 'International Tables Vol C Tables 4.2.6.8 and 6.1.1.4'
S S 0.1246 0.1234 'International Tables Vol C Tables 4.2.6.8 and 6.1.1.4'

loop_
_geom_angle_atom_site_label_1
_geom_angle_atom_site_label_2
_geom_angle_atom_site_label_3
_geom_angle_site_symmetry_1
_geom_angle_site_symmetry_3
_geom_angle
_geom_angle_publ_flag
P1 Au1 S1 . . 175.31(5) ?
P1 Au1 Au2 . . 106.83(4) ?
S1 Au1 Au2 . . 77.57(3) ?
P2 Au2 S2 . . 176.45(5) ?
P2 Au2 Au1 . . 100.80(3) ?
S2 Au2 Au1 . . 81.87(4) ?
C1 S1 Au1 . . 102.97(17) ?
C27 S2 Au2 . . 102.9(2) ?
C13 P1 C6 . . 105.5(3) ?
C13 P1 C20 . . 106.0(2) ?
C6 P1 C20 . . 105.8(2) ?
C13 P1 Au1 . . 114.69(18) ?
C6 P1 Au1 . . 113.50(16) ?
C20 P1 Au1 . . 110.72(18) ?
C32 P2 C46 . . 105.8(2) ?
C32 P2 C39 . . 104.9(2) ?
C46 P2 C39 . . 105.3(2) ?
C32 P2 Au2 . . 114.84(18) ?
C46 P2 Au2 . . 111.00(17) ?
C39 P2 Au2 . . 114.20(16) ?
C1 O1 C5 . . 116.3(4) ?
C27 O2 C31 . . 116.3(5) ?
C1 N1 C2 . . 118.7(5) ?
C27 N2 C28 . . 119.5(6) ?
N1 C1 O1 . . 119.8(5) ?
N1 C1 S1 . . 128.8(4) ?
O1 C1 S1 . . 111.4(4) ?
N1 C2 C3 . . 109.4(5) ?
N1 C2 C4 . . 108.6(5) ?
C3 C2 C4 . . 112.1(6) ?
N1 C2 H2 . . 108.9 ?
C3 C2 H2 . . 108.9 ?
C4 C2 H2 . . 108.9 ?
C2 C3 H3A . . 109.5 ?
C2 C3 H3B . . 109.5 ?
H3A C3 H3B . . 109.5 ?
C2 C3 H3C . . 109.5 ?
H3A C3 H3C . . 109.5 ?
H3B C3 H3C . . 109.5 ?
C2 C4 H4A . . 109.5 ?
C2 C4 H4B . . 109.5 ?
H4A C4 H4B . . 109.5 ?
C2 C4 H4C . . 109.5 ?
H4A C4 H4C . . 109.5 ?
H4B C4 H4C . . 109.5 ?
O1 C5 H5A . . 109.5 ?
O1 C5 H5B . . 109.5 ?
H5A C5 H5B . . 109.5 ?
O1 C5 H5C . . 109.5 ?
H5A C5 H5C . . 109.5 ?
H5B C5 H5C . . 109.5 ?
C7 C6 C11 . . 119.0(5) ?
C7 C6 P1 . . 122.1(4) ?
C11 C6 P1 . . 118.4(4) ?
C6 C7 C8 . . 120.3(5) ?
C6 C7 H7 . . 119.9 ?
C8 C7 H7 . . 119.9 ?
C9 C8 C7 . . 120.9(6) ?
C9 C8 H8 . . 119.6 ?
C7 C8 H8 . . 119.6 ?
C8 C9 C10 . . 118.3(6) ?
C8 C9 C12 . . 120.2(6) ?
C10 C9 C12 . . 121.4(6) ?
C11 C10 C9 . . 121.7(6) ?
C11 C10 H10 . . 119.1 ?
C9 C10 H10 . . 119.1 ?
C10 C11 C6 . . 119.8(5) ?
C10 C11 H11 . . 120.1 ?
C6 C11 H11 . . 120.1 ?
C9 C12 H12A . . 109.5 ?
C9 C12 H12B . . 109.5 ?
H12A C12 H12B . . 109.5 ?
C9 C12 H12C . . 109.5 ?
H12A C12 H12C . . 109.5 ?
H12B C12 H12C . . 109.5 ?
C18 C13 C14 . . 117.9(5) ?
C18 C13 P1 . . 118.2(4) ?
C14 C13 P1 . . 123.7(4) ?
C15 C14 C13 . . 121.1(6) ?
C15 C14 H14 . . 119.4 ?
C13 C14 H14 . . 119.4 ?
C14 C15 C16 . . 121.1(5) ?
C14 C15 H15 . . 119.5 ?
C16 C15 H15 . . 119.5 ?
C15 C16 C17 . . 118.1(6) ?
C15 C16 C19 . . 121.3(6) ?
C17 C16 C19 . . 120.5(6) ?
C16 C17 C18 . . 121.0(6) ?
C16 C17 H17 . . 119.5 ?
C18 C17 H17 . . 119.5 ?
C13 C18 C17 . . 120.7(5) ?
C13 C18 H18 . . 119.6 ?
C17 C18 H18 . . 119.6 ?
C16 C19 H19A . . 109.5 ?
C16 C19 H19B . . 109.5 ?
H19A C19 H19B . . 109.5 ?
C16 C19 H19C . . 109.5 ?
H19A C19 H19C . . 109.5 ?
H19B C19 H19C . . 109.5 ?
C21 C20 C25 . . 117.8(5) ?
C21 C20 P1 . . 119.4(4) ?
C25 C20 P1 . . 122.8(5) ?
C20 C21 C22 . . 120.3(5) ?
C20 C21 H21 . . 119.8 ?
C22 C21 H21 . . 119.8 ?
C23 C22 C21 . . 122.7(6) ?
C23 C22 H22 . . 118.7 ?
C21 C22 H22 . . 118.7 ?
C22 C23 C24 . . 116.3(6) ?
C22 C23 C26 . . 122.2(7) ?
C24 C23 C26 . . 121.5(6) ?
C25 C24 C23 . . 122.2(6) ?
C25 C24 H24 . . 118.9 ?
C23 C24 H24 . . 118.9 ?
C24 C25 C20 . . 120.6(6) ?
C24 C25 H25 . . 119.7 ?
C20 C25 H25 . . 119.7 ?
C23 C26 H26A . . 109.5 ?
C23 C26 H26B . . 109.5 ?
H26A C26 H26B . . 109.5 ?
C23 C26 H26C . . 109.5 ?
H26A C26 H26C . . 109.5 ?
H26B C26 H26C . . 109.5 ?
N2 C27 O2 . . 118.8(5) ?
N2 C27 S2 . . 129.0(5) ?
O2 C27 S2 . . 112.2(4) ?
N2 C28 C29 . . 109.2(7) ?
N2 C28 C30 . . 109.0(7) ?
C29 C28 C30 . . 108.9(7) ?
N2 C28 H28 . . 109.9 ?
C29 C28 H28 . . 109.9 ?
C30 C28 H28 . . 109.9 ?
C28 C29 H29A . . 109.5 ?
C28 C29 H29B . . 109.5 ?
H29A C29 H29B . . 109.5 ?
C28 C29 H29C . . 109.5 ?
H29A C29 H29C . . 109.5 ?
H29B C29 H29C . . 109.5 ?
C28 C30 H30A . . 109.5 ?
C28 C30 H30B . . 109.5 ?
H30A C30 H30B . . 109.5 ?
C28 C30 H30C . . 109.5 ?
H30A C30 H30C . . 109.5 ?
H30B C30 H30C . . 109.5 ?
O2 C31 H31A . . 109.5 ?
O2 C31 H31B . . 109.5 ?
H31A C31 H31B . . 109.5 ?
O2 C31 H31C . . 109.5 ?
H31A C31 H31C . . 109.5 ?
H31B C31 H31C . . 109.5 ?
C37 C32 C33 . . 117.2(5) ?
C37 C32 P2 . . 119.3(4) ?
C33 C32 P2 . . 123.4(4) ?
C34 C33 C32 . . 120.7(5) ?
C34 C33 H33 . . 119.6 ?
C32 C33 H33 . . 119.6 ?
C33 C34 C35 . . 122.0(5) ?
C33 C34 H34 . . 119.0 ?
C35 C34 H34 . . 119.0 ?
C36 C35 C34 . . 117.0(5) ?
C36 C35 C38 . . 122.2(6) ?
C34 C35 C38 . . 120.8(6) ?
C37 C36 C35 . . 121.8(6) ?
C37 C36 H36 . . 119.1 ?
C35 C36 H36 . . 119.1 ?
C36 C37 C32 . . 121.2(5) ?
C36 C37 H37 . . 119.4 ?
C32 C37 H37 . . 119.4 ?
C35 C38 H38A . . 109.5 ?
C35 C38 H38B . . 109.5 ?
H38A C38 H38B . . 109.5 ?
C35 C38 H38C . . 109.5 ?
H38A C38 H38C . . 109.5 ?
H38B C38 H38C . . 109.5 ?
C44 C39 C40 . . 118.0(5) ?
C44 C39 P2 . . 118.5(4) ?
C40 C39 P2 . . 123.5(4) ?
C41 C40 C39 . . 120.5(5) ?
C41 C40 H40 . . 119.8 ?
C39 C40 H40 . . 119.8 ?
C40 C41 C42 . . 121.5(6) ?
C40 C41 H41 . . 119.2 ?
C42 C41 H41 . . 119.2 ?
C43 C42 C41 . . 117.5(5) ?
C43 C42 C45 . . 122.2(6) ?
C41 C42 C45 . . 120.3(6) ?
C44 C43 C42 . . 121.7(6) ?
C44 C43 H43 . . 119.1 ?
C42 C43 H43 . . 119.1 ?
C43 C44 C39 . . 120.8(6) ?
C43 C44 H44 . . 119.6 ?
C39 C44 H44 . . 119.6 ?
C42 C45 H45A . . 109.5 ?
C42 C45 H45B . . 109.5 ?
H45A C45 H45B . . 109.5 ?
C42 C45 H45C . . 109.5 ?
H45A C45 H45C . . 109.5 ?
H45B C45 H45C . . 109.5 ?
C51 C46 C47 . . 118.6(5) ?
C51 C46 P2 . . 119.2(4) ?
C47 C46 P2 . . 122.1(4) ?
C48 C47 C46 . . 120.5(5) ?
C48 C47 H47 . . 119.7 ?
C46 C47 H47 . . 119.7 ?
C49 C48 C47 . . 121.2(6) ?
C49 C48 H48 . . 119.4 ?
C47 C48 H48 . . 119.4 ?
C48 C49 C50 . . 117.8(5) ?
C48 C49 C52 . . 120.5(6) ?
C50 C49 C52 . . 121.6(5) ?
C49 C50 C51 . . 121.8(5) ?
C49 C50 H50 . . 119.1 ?
C51 C50 H50 . . 119.1 ?
C46 C51 C50 . . 120.0(5) ?
C46 C51 H51 . . 120.0 ?
C50 C51 H51 . . 120.0 ?
C49 C52 H52A . . 109.5 ?
C49 C52 H52B . . 109.5 ?
H52A C52 H52B . . 109.5 ?
C49 C52 H52C . . 109.5 ?
H52A C52 H52C . . 109.5 ?
H52B C52 H52C . . 109.5 ?

loop_
_geom_bond_atom_site_label_1
_geom_bond_atom_site_label_2
_geom_bond_site_symmetry_2
_geom_bond_distance
_geom_bond_publ_flag
Au1 S1 . 2.3221(13) y
Au1 P1 . 2.2638(13) y
Au1 Au2 . 3.1351(3) ?
Au2 S2 . 2.3102(14) y
Au2 P2 . 2.2589(14) y
S1 C1 . 1.763(6) ?
S2 C27 . 1.768(6) ?
P1 C13 . 1.801(5) ?
P1 C6 . 1.816(5) ?
P1 C20 . 1.818(5) ?
P2 C32 . 1.811(5) ?
P2 C46 . 1.812(5) ?
P2 C39 . 1.813(5) ?
O1 C1 . 1.370(6) ?
O1 C5 . 1.427(6) ?
O2 C27 . 1.377(6) ?
O2 C31 . 1.425(7) ?
N1 C1 . 1.261(6) ?
N1 C2 . 1.462(6) ?
N2 C27 . 1.255(7) ?
N2 C28 . 1.449(8) ?
C2 C3 . 1.487(8) ?
C2 C4 . 1.502(8) ?
C2 H2 . 0.9900 ?
C3 H3A . 0.9700 ?
C3 H3B . 0.9700 ?
C3 H3C . 0.9700 ?
C4 H4A . 0.9700 ?
C4 H4B . 0.9700 ?
C4 H4C . 0.9700 ?
C5 H5A . 0.9700 ?
C5 H5B . 0.9700 ?
C5 H5C . 0.9700 ?
C6 C7 . 1.377(7) ?
C6 C11 . 1.390(7) ?
C7 C8 . 1.389(7) ?
C7 H7 . 0.9400 ?
C8 C9 . 1.367(8) ?
C8 H8 . 0.9400 ?
C9 C10 . 1.384(8) ?
C9 C12 . 1.506(8) ?
C10 C11 . 1.367(8) ?
C10 H10 . 0.9400 ?
C11 H11 . 0.9400 ?
C12 H12A . 0.9700 ?
C12 H12B . 0.9700 ?
C12 H12C . 0.9700 ?
C13 C18 . 1.383(7) ?
C13 C14 . 1.386(7) ?
C14 C15 . 1.377(8) ?
C14 H14 . 0.9400 ?
C15 C16 . 1.378(8) ?
C15 H15 . 0.9400 ?
C16 C17 . 1.383(8) ?
C16 C19 . 1.507(8) ?
C17 C18 . 1.387(8) ?
C17 H17 . 0.9400 ?
C18 H18 . 0.9400 ?
C19 H19A . 0.9700 ?
C19 H19B . 0.9700 ?
C19 H19C . 0.9700 ?
C20 C21 . 1.379(8) ?
C20 C25 . 1.390(7) ?
C21 C22 . 1.387(8) ?
C21 H21 . 0.9400 ?
C22 C23 . 1.366(8) ?
C22 H22 . 0.9400 ?
C23 C24 . 1.391(9) ?
C23 C26 . 1.496(8) ?
C24 C25 . 1.374(8) ?
C24 H24 . 0.9400 ?
C25 H25 . 0.9400 ?
C26 H26A . 0.9700 ?
C26 H26B . 0.9700 ?
C26 H26C . 0.9700 ?
C28 C29 . 1.467(11) ?
C28 C30 . 1.511(11) ?
C28 H28 . 0.9900 ?
C29 H29A . 0.9700 ?
C29 H29B . 0.9700 ?
C29 H29C . 0.9700 ?
C30 H30A . 0.9700 ?
C30 H30B . 0.9700 ?
C30 H30C . 0.9700 ?
C31 H31A . 0.9700 ?
C31 H31B . 0.9700 ?
C31 H31C . 0.9700 ?
C32 C37 . 1.387(7) ?
C32 C33 . 1.389(7) ?
C33 C34 . 1.368(7) ?
C33 H33 . 0.9400 ?
C34 C35 . 1.383(8) ?
C34 H34 . 0.9400 ?
C35 C36 . 1.374(8) ?
C35 C38 . 1.502(8) ?
C36 C37 . 1.368(8) ?
C36 H36 . 0.9400 ?
C37 H37 . 0.9400 ?
C38 H38A . 0.9700 ?
C38 H38B . 0.9700 ?
C38 H38C . 0.9700 ?
C39 C44 . 1.387(7) ?
C39 C40 . 1.388(8) ?
C40 C41 . 1.378(8) ?
C40 H40 . 0.9400 ?
C41 C42 . 1.385(8) ?
C41 H41 . 0.9400 ?
C42 C43 . 1.376(9) ?
C42 C45 . 1.519(8) ?
C43 C44 . 1.373(8) ?
C43 H43 . 0.9400 ?
C44 H44 . 0.9400 ?
C45 H45A . 0.9700 ?
C45 H45B . 0.9700 ?
C45 H45C . 0.9700 ?
C46 C51 . 1.383(7) ?
C46 C47 . 1.390(7) ?
C47 C48 . 1.385(7) ?
C47 H47 . 0.9400 ?
C48 C49 . 1.380(8) ?
C48 H48 . 0.9400 ?
C49 C50 . 1.380(7) ?
C49 C52 . 1.503(7) ?
C50 C51 . 1.386(7) ?
C50 H50 . 0.9400 ?
C51 H51 . 0.9400 ?
C52 H52A . 0.9700 ?
C52 H52B . 0.9700 ?
C52 H52C . 0.9700 ?

loop_
_geom_torsion_atom_site_label_1
_geom_torsion_atom_site_label_2
_geom_torsion_atom_site_label_3
_geom_torsion_atom_site_label_4
_geom_torsion_site_symmetry_1
_geom_torsion_site_symmetry_2
_geom_torsion_site_symmetry_3
_geom_torsion_site_symmetry_4
_geom_torsion
_geom_torsion_publ_flag
P1 Au1 Au2 P2 . . . . -98.27(5) ?
S1 Au1 Au2 P2 . . . . 80.05(5) ?
P1 Au1 Au2 S2 . . . . 79.36(6) ?
S1 Au1 Au2 S2 . . . . -102.32(5) ?
Au2 Au1 S1 C1 . . . . -137.47(18) ?
Au1 Au2 S2 C27 . . . . -130.07(18) ?
Au2 Au1 P1 C13 . . . . -94.31(19) ?
Au2 Au1 P1 C6 . . . . 27.1(2) ?
Au2 Au1 P1 C20 . . . . 145.85(18) ?
Au1 Au2 P2 C32 . . . . -114.68(19) ?
Au1 Au2 P2 C46 . . . . 125.42(17) ?
Au1 Au2 P2 C39 . . . . 6.5(2) ?
C2 N1 C1 O1 . . . . 177.7(5) ?
C2 N1 C1 S1 . . . . -2.2(8) ?
C5 O1 C1 N1 . . . . 0.8(7) ?
C5 O1 C1 S1 . . . . -179.2(4) ?
Au1 S1 C1 N1 . . . . 168.1(5) ?
Au1 S1 C1 O1 . . . . -11.9(4) ?
C1 N1 C2 C3 . . . . 98.3(7) ?
C1 N1 C2 C4 . . . . -139.0(6) ?
C13 P1 C6 C7 . . . . -126.4(4) ?
C20 P1 C6 C7 . . . . -14.4(5) ?
Au1 P1 C6 C7 . . . . 107.2(4) ?
C13 P1 C6 C11 . . . . 61.8(5) ?
C20 P1 C6 C11 . . . . 173.8(5) ?
Au1 P1 C6 C11 . . . . -64.6(5) ?
C11 C6 C7 C8 . . . . -1.0(8) ?
P1 C6 C7 C8 . . . . -172.7(4) ?
C6 C7 C8 C9 . . . . 1.1(9) ?
C7 C8 C9 C10 . . . . -1.2(10) ?
C7 C8 C9 C12 . . . . 178.0(6) ?
C8 C9 C10 C11 . . . . 1.2(11) ?
C12 C9 C10 C11 . . . . -177.9(7) ?
C9 C10 C11 C6 . . . . -1.1(10) ?
C7 C6 C11 C10 . . . . 1.0(9) ?
P1 C6 C11 C10 . . . . 173.0(5) ?
C6 P1 C13 C18 . . . . -149.1(4) ?
C20 P1 C13 C18 . . . . 99.0(5) ?
Au1 P1 C13 C18 . . . . -23.4(5) ?
C6 P1 C13 C14 . . . . 34.5(5) ?
C20 P1 C13 C14 . . . . -77.4(5) ?
Au1 P1 C13 C14 . . . . 160.2(4) ?
C18 C13 C14 C15 . . . . -1.9(9) ?
P1 C13 C14 C15 . . . . 174.5(5) ?
C13 C14 C15 C16 . . . . 0.8(10) ?
C14 C15 C16 C17 . . . . 1.5(10) ?
C14 C15 C16 C19 . . . . 178.6(6) ?
C15 C16 C17 C18 . . . . -2.8(10) ?
C19 C16 C17 C18 . . . . -179.8(7) ?
C14 C13 C18 C17 . . . . 0.7(9) ?
P1 C13 C18 C17 . . . . -175.9(5) ?
C16 C17 C18 C13 . . . . 1.6(11) ?
C13 P1 C20 C21 . . . . -142.6(5) ?
C6 P1 C20 C21 . . . . 105.7(5) ?
Au1 P1 C20 C21 . . . . -17.6(5) ?
C13 P1 C20 C25 . . . . 39.5(5) ?
C6 P1 C20 C25 . . . . -72.2(5) ?
Au1 P1 C20 C25 . . . . 164.4(4) ?
C25 C20 C21 C22 . . . . -1.1(9) ?
P1 C20 C21 C22 . . . . -179.2(5) ?
C20 C21 C22 C23 . . . . -0.2(10) ?
C21 C22 C23 C24 . . . . 1.4(10) ?
C21 C22 C23 C26 . . . . -179.7(6) ?
C22 C23 C24 C25 . . . . -1.4(10) ?
C26 C23 C24 C25 . . . . 179.7(6) ?
C23 C24 C25 C20 . . . . 0.2(10) ?
C21 C20 C25 C24 . . . . 1.1(9) ?
P1 C20 C25 C24 . . . . 179.1(5) ?
C28 N2 C27 O2 . . . . 179.8(6) ?
C28 N2 C27 S2 . . . . -1.2(9) ?
C31 O2 C27 N2 . . . . -1.2(8) ?
C31 O2 C27 S2 . . . . 179.6(4) ?
Au2 S2 C27 N2 . . . . 160.8(5) ?
Au2 S2 C27 O2 . . . . -20.1(4) ?
C27 N2 C28 C29 . . . . -110.8(8) ?
C27 N2 C28 C30 . . . . 130.4(6) ?
C46 P2 C32 C37 . . . . 169.9(5) ?
C39 P2 C32 C37 . . . . -79.1(5) ?
Au2 P2 C32 C37 . . . . 47.1(5) ?
C46 P2 C32 C33 . . . . -12.9(5) ?
C39 P2 C32 C33 . . . . 98.2(5) ?
Au2 P2 C32 C33 . . . . -135.7(4) ?
C37 C32 C33 C34 . . . . 1.1(8) ?
P2 C32 C33 C34 . . . . -176.1(4) ?
C32 C33 C34 C35 . . . . 1.4(9) ?
C33 C34 C35 C36 . . . . -3.0(9) ?
C33 C34 C35 C38 . . . . 176.3(5) ?
C34 C35 C36 C37 . . . . 2.2(9) ?
C38 C35 C36 C37 . . . . -177.1(6) ?
C35 C36 C37 C32 . . . . 0.3(10) ?
C33 C32 C37 C36 . . . . -2.0(9) ?
P2 C32 C37 C36 . . . . 175.4(5) ?
C32 P2 C39 C44 . . . . -170.2(4) ?
C46 P2 C39 C44 . . . . -58.8(5) ?
Au2 P2 C39 C44 . . . . 63.2(5) ?
C32 P2 C39 C40 . . . . 11.2(5) ?
C46 P2 C39 C40 . . . . 122.6(5) ?
Au2 P2 C39 C40 . . . . -115.4(4) ?
C44 C39 C40 C41 . . . . -2.0(8) ?
P2 C39 C40 C41 . . . . 176.6(5) ?
C39 C40 C41 C42 . . . . 1.3(9) ?
C40 C41 C42 C43 . . . . -0.2(9) ?
C40 C41 C42 C45 . . . . 179.2(6) ?
C41 C42 C43 C44 . . . . 0.0(9) ?
C45 C42 C43 C44 . . . . -179.4(6) ?
C42 C43 C44 C39 . . . . -0.8(9) ?
C40 C39 C44 C43 . . . . 1.8(8) ?
P2 C39 C44 C43 . . . . -176.9(4) ?
C32 P2 C46 C51 . . . . -98.7(4) ?
C39 P2 C46 C51 . . . . 150.6(4) ?
Au2 P2 C46 C51 . . . . 26.5(4) ?
C32 P2 C46 C47 . . . . 78.6(5) ?
C39 P2 C46 C47 . . . . -32.1(5) ?
Au2 P2 C46 C47 . . . . -156.2(4) ?
C51 C46 C47 C48 . . . . -1.0(8) ?
P2 C46 C47 C48 . . . . -178.3(4) ?
C46 C47 C48 C49 . . . . 2.7(9) ?
C47 C48 C49 C50 . . . . -2.3(8) ?
C47 C48 C49 C52 . . . . -179.5(5) ?
C48 C49 C50 C51 . . . . 0.3(8) ?
C52 C49 C50 C51 . . . . 177.5(5) ?
C47 C46 C51 C50 . . . . -1.0(7) ?
P2 C46 C51 C50 . . . . 176.4(4) ?
C49 C50 C51 C46 . . . . 1.3(8) ?
